data_2243370
loop_
_publ_author_name
'Naghiyev, Farid N.'
'Akkurt, Mehmet'
'Askerov, Rizvan K.'
'Mamedov, Ibrahim G.'
'Rzayev, Rovnag M.'
'Chyrka, Taras'
'Maharramov, Abel M.'

_publ_section_title
;
 Crystal structure and Hirshfeld surface analysis of
 6-benzoyl-3,5-diphenylcyclohex-2-en-1-one
;
_journal_coeditor_code IS5536
_journal_issue 5
_journal_name_full 'Acta Crystallographica Section E'
_journal_page_first 720
_journal_page_last 723
_journal_paper_doi 10.1107/S2056989020005381
_journal_volume 76
_journal_year 2020
_chemical_formula_iupac 'C25 H20 O2'
_chemical_formula_moiety 'C25 H20 O2'
_chemical_formula_sum 'C25 H20 O2'
_chemical_formula_weight 352.41
_chemical_name_systematic
;
6-Benzoyl-3,5-diphenylcyclohex-2-en-1-one
;
_space_group_crystal_system monoclinic
_space_group_IT_number 14
_space_group_name_Hall '-P 2yn'
_space_group_name_H-M_alt 'P 1 21/n 1'
_atom_sites_solution_hydrogens geom
_atom_sites_solution_primary difmap
_atom_sites_solution_secondary difmap
_audit_creation_method SHELXL-2018/3
_cell_angle_alpha 90
_cell_angle_beta 103.333(2)
_cell_angle_gamma 90
_cell_formula_units_Z 4
_cell_length_a 10.2365(4)
_cell_length_b 9.7989(4)
_cell_length_c 19.3759(8)
_cell_measurement_reflns_used 3243
_cell_measurement_temperature 296(2)
_cell_measurement_theta_max 25.02
_cell_measurement_theta_min 2.52
_cell_volume 1891.14(13)
_computing_cell_refinement
;
SAINT (Bruker, 2003)
;
_computing_data_collection
;
APEX2 (Bruker, 2003)
;
_computing_data_reduction
;
SAINT (Bruker, 2003)
;
_computing_structure_refinement
;
SHELXL2018 (Sheldrick, 2015<i>b</i>)
;
_computing_structure_solution
;
<i>SHELXT</i> (Sheldrick, 2015<i>a</i>)
;
_diffrn_ambient_temperature 296(2)
_diffrn_measured_fraction_theta_full 0.994
_diffrn_measured_fraction_theta_max 0.995
_diffrn_measurement_device_type 'Bruker APEXII CCD'
_diffrn_measurement_method '\f and \w scans'
_diffrn_radiation_type MoK\a
_diffrn_radiation_wavelength 0.71073
_diffrn_reflns_av_R_equivalents 0.0726
_diffrn_reflns_av_unetI/netI 0.0554
_diffrn_reflns_limit_h_max 13
_diffrn_reflns_limit_h_min -13
_diffrn_reflns_limit_k_max 12
_diffrn_reflns_limit_k_min -12
_diffrn_reflns_limit_l_max 24
_diffrn_reflns_limit_l_min -24
_diffrn_reflns_number 23764
_diffrn_reflns_theta_full 25.242
_diffrn_reflns_theta_max 26.998
_diffrn_reflns_theta_min 2.081
_exptl_absorpt_coefficient_mu 0.077
_exptl_absorpt_correction_T_max 0.7461
_exptl_absorpt_correction_T_min 0.6599
_exptl_absorpt_correction_type multi-scan
_exptl_absorpt_process_details
;
(SADABS; Bruker, 2003)
;
_exptl_crystal_colour colourless
_exptl_crystal_density_diffrn 1.238
_exptl_crystal_description prism
_exptl_crystal_F_000 744
_exptl_crystal_size_max 0.230
_exptl_crystal_size_mid 0.197
_exptl_crystal_size_min 0.124
_refine_diff_density_max 0.188
_refine_diff_density_min -0.190
_refine_ls_extinction_method none
_refine_ls_goodness_of_fit_ref 1.005
_refine_ls_hydrogen_treatment constr
_refine_ls_matrix_type full
_refine_ls_number_parameters 244
_refine_ls_number_reflns 4102
_refine_ls_number_restraints 0
_refine_ls_restrained_S_all 1.005
_refine_ls_R_factor_all 0.1095
_refine_ls_R_factor_gt 0.0591
_refine_ls_shift/su_max 0.000
_refine_ls_shift/su_mean 0.000
_refine_ls_structure_factor_coef Fsqd
_refine_ls_weighting_details 'w=1/[\s^2^(Fo^2^)+(0.0717P)^2^+0.0200P] where P=(Fo^2^+2Fc^2^)/3'
_refine_ls_weighting_scheme calc
_refine_ls_wR_factor_gt 0.1300
_refine_ls_wR_factor_ref 0.1488
_reflns_number_gt 2471
_reflns_number_total 4102
_reflns_threshold_expression 'I > 2\s(I)'
_cod_data_source_file is5536sup1.cif
_cod_data_source_block I
_cod_original_sg_symbol_H-M 'P 21/n'
_cod_database_code 2243370
_shelx_space_group_comment
;
The symmetry employed for this shelxl refinement is uniquely defined
by the following loop, which should always be used as a source of
symmetry information in preference to the above space-group names.
They are only intended as comments.
;
_shelx_estimated_absorpt_t_min 0.982
_shelx_estimated_absorpt_t_max 0.990

loop_
_space_group_symop_operation_xyz
'x, y, z'
'-x+1/2, y+1/2, -z+1/2'
'-x, -y, -z'
'x-1/2, -y-1/2, z-1/2'

loop_
_atom_site_type_symbol
_atom_site_label
_atom_site_fract_x
_atom_site_fract_y
_atom_site_fract_z
_atom_site_U_iso_or_equiv
_atom_site_adp_type
_atom_site_calc_flag
_atom_site_occupancy
_atom_site_disorder_assembly
_atom_site_disorder_group
O O1 0.84873(15) 0.4571(2) 0.84508(9) 0.0662(5) Uani d 1 . .
O O2 0.73311(16) 0.59881(16) 0.68577(9) 0.0556(4) Uani d 1 . .
C C1 0.7327(2) 0.4250(2) 0.81963(11) 0.0432(5) Uani d 1 . .
C C2 0.68555(19) 0.3941(2) 0.74035(11) 0.0377(5) Uani d 1 . .
H H2A 0.703396 0.297799 0.732533 0.045 Uiso calc 1 . .
C C3 0.53461(19) 0.4203(2) 0.71377(10) 0.0380(5) Uani d 1 . .
H H3A 0.519851 0.518223 0.718969 0.046 Uiso calc 1 . .
C C4 0.4572(2) 0.3451(3) 0.76099(11) 0.0471(6) Uani d 1 . .
H H4A 0.362962 0.369151 0.746260 0.056 Uiso calc 1 . .
H H4B 0.464862 0.247638 0.754221 0.056 Uiso calc 1 . .
C C5 0.5064(2) 0.3775(2) 0.83834(10) 0.0388(5) Uani d 1 . .
C C6 0.6339(2) 0.4151(2) 0.86315(11) 0.0442(5) Uani d 1 . .
H H6A 0.661662 0.436354 0.911083 0.053 Uiso calc 1 . .
C C7 0.7682(2) 0.4818(2) 0.70074(11) 0.0401(5) Uani d 1 . .
C C8 0.89014(19) 0.4261(2) 0.68142(11) 0.0403(5) Uani d 1 . .
C C9 0.9499(2) 0.5025(3) 0.63619(12) 0.0532(6) Uani d 1 . .
H H9A 0.912888 0.586024 0.619070 0.064 Uiso calc 1 . .
C C10 1.0629(2) 0.4558(3) 0.61664(13) 0.0612(7) Uani d 1 . .
H H10A 1.101409 0.507482 0.586302 0.073 Uiso calc 1 . .
C C11 1.1189(2) 0.3329(3) 0.64180(13) 0.0580(7) Uani d 1 . .
H H11A 1.194874 0.301126 0.628243 0.070 Uiso calc 1 . .
C C12 1.0623(2) 0.2568(3) 0.68717(13) 0.0570(6) Uani d 1 . .
H H12A 1.101121 0.174324 0.704782 0.068 Uiso calc 1 . .
C C13 0.9480(2) 0.3026(2) 0.70664(12) 0.0486(6) Uani d 1 . .
H H13A 0.909822 0.250122 0.736835 0.058 Uiso calc 1 . .
C C14 0.47921(18) 0.3846(2) 0.63661(10) 0.0375(5) Uani d 1 . .
C C15 0.4852(2) 0.2530(3) 0.61136(12) 0.0515(6) Uani d 1 . .
H H15A 0.529328 0.185343 0.641574 0.062 Uiso calc 1 . .
C C16 0.4257(2) 0.2214(3) 0.54103(13) 0.0604(7) Uani d 1 . .
H H16A 0.429682 0.132362 0.525007 0.073 Uiso calc 1 . .
C C17 0.3615(2) 0.3190(3) 0.49526(13) 0.0620(7) Uani d 1 . .
H H17A 0.322732 0.297407 0.448269 0.074 Uiso calc 1 . .
C C18 0.3552(3) 0.4496(3) 0.51981(13) 0.0625(7) Uani d 1 . .
H H18A 0.311330 0.516816 0.489171 0.075 Uiso calc 1 . .
C C19 0.4131(2) 0.4825(2) 0.58944(12) 0.0491(6) Uani d 1 . .
H H19A 0.407775 0.571668 0.604998 0.059 Uiso calc 1 . .
C C20 0.4106(2) 0.3634(2) 0.88513(11) 0.0398(5) Uani d 1 . .
C C21 0.2742(2) 0.3877(3) 0.86040(13) 0.0550(6) Uani d 1 . .
H H21A 0.241528 0.412364 0.813221 0.066 Uiso calc 1 . .
C C22 0.1862(2) 0.3760(3) 0.90421(15) 0.0667(8) Uani d 1 . .
H H22A 0.095277 0.393434 0.886588 0.080 Uiso calc 1 . .
C C23 0.2324(3) 0.3389(3) 0.97356(15) 0.0662(7) Uani d 1 . .
H H23A 0.173169 0.331066 1.003253 0.079 Uiso calc 1 . .
C C24 0.3663(3) 0.3132(3) 0.99904(14) 0.0625(7) Uani d 1 . .
H H24A 0.397718 0.287297 1.046135 0.075 Uiso calc 1 . .
C C25 0.4553(2) 0.3253(3) 0.95566(12) 0.0516(6) Uani d 1 . .
H H25A 0.545976 0.307812 0.973826 0.062 Uiso calc 1 . .

loop_
_atom_site_aniso_label
_atom_site_aniso_U_11
_atom_site_aniso_U_22
_atom_site_aniso_U_33
_atom_site_aniso_U_12
_atom_site_aniso_U_13
_atom_site_aniso_U_23
O1 0.0359(9) 0.1016(15) 0.0586(10) -0.0170(9) 0.0056(8) -0.0036(9)
O2 0.0606(10) 0.0407(10) 0.0728(11) 0.0030(8) 0.0305(9) 0.0069(8)
C1 0.0342(11) 0.0494(13) 0.0456(13) -0.0024(10) 0.0084(9) 0.0009(10)
C2 0.0310(10) 0.0410(12) 0.0426(12) -0.0015(9) 0.0115(9) 0.0000(9)
C3 0.0340(10) 0.0434(12) 0.0379(11) 0.0018(9) 0.0107(9) -0.0001(9)
C4 0.0342(11) 0.0680(16) 0.0398(12) -0.0073(10) 0.0101(9) 0.0004(11)
C5 0.0367(11) 0.0434(13) 0.0376(12) 0.0024(9) 0.0112(9) 0.0001(9)
C6 0.0398(12) 0.0545(14) 0.0378(12) 0.0003(10) 0.0074(9) -0.0019(10)
C7 0.0383(11) 0.0404(13) 0.0428(12) -0.0034(10) 0.0118(9) -0.0003(9)
C8 0.0354(11) 0.0432(12) 0.0434(12) -0.0054(9) 0.0111(9) -0.0038(10)
C9 0.0485(13) 0.0566(15) 0.0587(15) -0.0081(11) 0.0211(11) 0.0045(12)
C10 0.0459(14) 0.0793(19) 0.0643(17) -0.0090(13) 0.0248(12) 0.0062(14)
C11 0.0313(11) 0.082(2) 0.0644(16) -0.0024(12) 0.0176(11) -0.0128(14)
C12 0.0389(12) 0.0618(16) 0.0717(16) 0.0052(11) 0.0159(12) 0.0005(13)
C13 0.0407(12) 0.0528(15) 0.0557(14) -0.0018(10) 0.0183(10) 0.0054(11)
C14 0.0298(10) 0.0491(13) 0.0365(11) -0.0019(9) 0.0136(8) -0.0015(9)
C15 0.0490(13) 0.0568(15) 0.0501(14) 0.0037(11) 0.0141(11) -0.0028(12)
C16 0.0615(16) 0.0654(17) 0.0603(16) -0.0112(13) 0.0261(13) -0.0215(13)
C17 0.0562(15) 0.092(2) 0.0387(13) -0.0195(15) 0.0123(11) -0.0051(14)
C18 0.0600(16) 0.0763(19) 0.0468(14) -0.0068(13) 0.0035(12) 0.0123(13)
C19 0.0496(13) 0.0522(14) 0.0455(13) -0.0026(11) 0.0110(10) 0.0046(11)
C20 0.0369(11) 0.0449(12) 0.0393(12) 0.0016(9) 0.0122(9) -0.0039(9)
C21 0.0421(12) 0.0775(18) 0.0470(14) 0.0041(12) 0.0137(11) -0.0002(12)
C22 0.0405(13) 0.099(2) 0.0657(18) 0.0000(13) 0.0214(12) -0.0073(15)
C23 0.0624(16) 0.083(2) 0.0653(18) 0.0023(14) 0.0404(14) -0.0014(14)
C24 0.0645(16) 0.0813(19) 0.0476(14) 0.0096(14) 0.0254(12) 0.0091(13)
C25 0.0429(12) 0.0707(17) 0.0434(13) 0.0104(11) 0.0146(10) 0.0034(11)

loop_
_atom_type_symbol
_atom_type_description
_atom_type_scat_dispersion_real
_atom_type_scat_dispersion_imag
_atom_type_scat_source
C C 0.0033 0.0016 'International Tables Vol C Tables 4.2.6.8 and 6.1.1.4'
H H 0.0000 0.0000 'International Tables Vol C Tables 4.2.6.8 and 6.1.1.4'
O O 0.0106 0.0060 'International Tables Vol C Tables 4.2.6.8 and 6.1.1.4'

loop_
_geom_angle_atom_site_label_1
_geom_angle_atom_site_label_2
_geom_angle_atom_site_label_3
_geom_angle_site_symmetry_1
_geom_angle_site_symmetry_3
_geom_angle
_geom_angle_publ_flag
O1 C1 C6 . . 121.6(2) ?
O1 C1 C2 . . 120.64(19) ?
C6 C1 C2 . . 117.80(17) ?
C1 C2 C7 . . 108.05(16) ?
C1 C2 C3 . . 111.34(16) ?
C7 C2 C3 . . 111.64(17) ?
C1 C2 H2A . . 108.6 ?
C7 C2 H2A . . 108.6 ?
C3 C2 H2A . . 108.6 ?
C14 C3 C4 . . 110.59(16) ?
C14 C3 C2 . . 114.35(16) ?
C4 C3 C2 . . 109.83(16) ?
C14 C3 H3A . . 107.2 ?
C4 C3 H3A . . 107.2 ?
C2 C3 H3A . . 107.2 ?
C5 C4 C3 . . 113.23(17) ?
C5 C4 H4A . . 108.9 ?
C3 C4 H4A . . 108.9 ?
C5 C4 H4B . . 108.9 ?
C3 C4 H4B . . 108.9 ?
H4A C4 H4B . . 107.7 ?
C6 C5 C20 . . 122.24(19) ?
C6 C5 C4 . . 119.54(18) ?
C20 C5 C4 . . 118.20(17) ?
C5 C6 C1 . . 124.03(19) ?
C5 C6 H6A . . 118.0 ?
C1 C6 H6A . . 118.0 ?
O2 C7 C8 . . 120.30(19) ?
O2 C7 C2 . . 118.76(18) ?
C8 C7 C2 . . 120.94(19) ?
C13 C8 C9 . . 118.4(2) ?
C13 C8 C7 . . 123.14(19) ?
C9 C8 C7 . . 118.4(2) ?
C10 C9 C8 . . 120.8(2) ?
C10 C9 H9A . . 119.6 ?
C8 C9 H9A . . 119.6 ?
C11 C10 C9 . . 120.2(2) ?
C11 C10 H10A . . 119.9 ?
C9 C10 H10A . . 119.9 ?
C10 C11 C12 . . 119.9(2) ?
C10 C11 H11A . . 120.1 ?
C12 C11 H11A . . 120.1 ?
C11 C12 C13 . . 120.3(2) ?
C11 C12 H12A . . 119.8 ?
C13 C12 H12A . . 119.8 ?
C12 C13 C8 . . 120.4(2) ?
C12 C13 H13A . . 119.8 ?
C8 C13 H13A . . 119.8 ?
C15 C14 C19 . . 117.7(2) ?
C15 C14 C3 . . 121.83(19) ?
C19 C14 C3 . . 120.35(19) ?
C14 C15 C16 . . 120.5(2) ?
C14 C15 H15A . . 119.7 ?
C16 C15 H15A . . 119.7 ?
C17 C16 C15 . . 121.0(2) ?
C17 C16 H16A . . 119.5 ?
C15 C16 H16A . . 119.5 ?
C16 C17 C18 . . 118.8(2) ?
C16 C17 H17A . . 120.6 ?
C18 C17 H17A . . 120.6 ?
C17 C18 C19 . . 120.8(2) ?
C17 C18 H18A . . 119.6 ?
C19 C18 H18A . . 119.6 ?
C18 C19 C14 . . 121.1(2) ?
C18 C19 H19A . . 119.5 ?
C14 C19 H19A . . 119.5 ?
C25 C20 C21 . . 117.5(2) ?
C25 C20 C5 . . 120.77(18) ?
C21 C20 C5 . . 121.71(19) ?
C22 C21 C20 . . 121.5(2) ?
C22 C21 H21A . . 119.3 ?
C20 C21 H21A . . 119.3 ?
C23 C22 C21 . . 120.0(2) ?
C23 C22 H22A . . 120.0 ?
C21 C22 H22A . . 120.0 ?
C22 C23 C24 . . 119.6(2) ?
C22 C23 H23A . . 120.2 ?
C24 C23 H23A . . 120.2 ?
C23 C24 C25 . . 120.7(2) ?
C23 C24 H24A . . 119.6 ?
C25 C24 H24A . . 119.6 ?
C24 C25 C20 . . 120.6(2) ?
C24 C25 H25A . . 119.7 ?
C20 C25 H25A . . 119.7 ?

loop_
_geom_bond_atom_site_label_1
_geom_bond_atom_site_label_2
_geom_bond_site_symmetry_2
_geom_bond_distance
_geom_bond_publ_flag
O1 C1 . 1.218(2) ?
O2 C7 . 1.217(2) ?
C1 C6 . 1.461(3) ?
C1 C2 . 1.530(3) ?
C2 C7 . 1.530(3) ?
C2 C3 . 1.533(3) ?
C2 H2A . 0.9800 ?
C3 C14 . 1.513(3) ?
C3 C4 . 1.530(3) ?
C3 H3A . 0.9800 ?
C4 C5 . 1.501(3) ?
C4 H4A . 0.9700 ?
C4 H4B . 0.9700 ?
C5 C6 . 1.335(3) ?
C5 C20 . 1.487(3) ?
C6 H6A . 0.9300 ?
C7 C8 . 1.487(3) ?
C8 C13 . 1.387(3) ?
C8 C9 . 1.396(3) ?
C9 C10 . 1.376(3) ?
C9 H9A . 0.9300 ?
C10 C11 . 1.374(4) ?
C10 H10A . 0.9300 ?
C11 C12 . 1.378(3) ?
C11 H11A . 0.9300 ?
C12 C13 . 1.384(3) ?
C12 H12A . 0.9300 ?
C13 H13A . 0.9300 ?
C14 C15 . 1.385(3) ?
C14 C19 . 1.389(3) ?
C15 C16 . 1.393(3) ?
C15 H15A . 0.9300 ?
C16 C17 . 1.366(4) ?
C16 H16A . 0.9300 ?
C17 C18 . 1.371(4) ?
C17 H17A . 0.9300 ?
C18 C19 . 1.381(3) ?
C18 H18A . 0.9300 ?
C19 H19A . 0.9300 ?
C20 C25 . 1.388(3) ?
C20 C21 . 1.388(3) ?
C21 C22 . 1.378(3) ?
C21 H21A . 0.9300 ?
C22 C23 . 1.367(4) ?
C22 H22A . 0.9300 ?
C23 C24 . 1.370(3) ?
C23 H23A . 0.9300 ?
C24 C25 . 1.379(3) ?
C24 H24A . 0.9300 ?
C25 H25A . 0.9300 ?

loop_
_geom_hbond_atom_site_label_D
_geom_hbond_atom_site_label_H
_geom_hbond_atom_site_label_A
_geom_hbond_site_symmetry_A
_geom_hbond_distance_DH
_geom_hbond_distance_HA
_geom_hbond_distance_DA
_geom_hbond_angle_DHA
_geom_hbond_publ_flag
C2 H2A O2 2_646 0.98 2.50 3.251(3) 133 yes
C15 H15A O1 2_646 0.93 2.55 3.369(3) 148 yes
C22 H22A O1 1_455 0.93 2.54 3.472(3) 175 yes
C11 H11A Cg3 1_655 0.93 2.88 3.717(2) 150 yes
C24 H24A Cg2 4_455 0.93 2.78 3.667(3) 159 yes

loop_
_geom_torsion_atom_site_label_1
_geom_torsion_atom_site_label_2
_geom_torsion_atom_site_label_3
_geom_torsion_atom_site_label_4
_geom_torsion_site_symmetry_1
_geom_torsion_site_symmetry_2
_geom_torsion_site_symmetry_3
_geom_torsion_site_symmetry_4
_geom_torsion
_geom_torsion_publ_flag
O1 C1 C2 C7 . . . . -31.1(3) ?
C6 C1 C2 C7 . . . . 148.64(19) ?
O1 C1 C2 C3 . . . . -154.1(2) ?
C6 C1 C2 C3 . . . . 25.7(3) ?
C1 C2 C3 C14 . . . . -176.81(17) ?
C7 C2 C3 C14 . . . . 62.3(2) ?
C1 C2 C3 C4 . . . . -51.8(2) ?
C7 C2 C3 C4 . . . . -172.67(17) ?
C14 C3 C4 C5 . . . . -179.34(18) ?
C2 C3 C4 C5 . . . . 53.5(2) ?
C3 C4 C5 C6 . . . . -27.3(3) ?
C3 C4 C5 C20 . . . . 153.97(19) ?
C20 C5 C6 C1 . . . . 177.5(2) ?
C4 C5 C6 C1 . . . . -1.2(3) ?
O1 C1 C6 C5 . . . . -178.4(2) ?
C2 C1 C6 C5 . . . . 1.8(3) ?
C1 C2 C7 O2 . . . . -83.9(2) ?
C3 C2 C7 O2 . . . . 38.9(3) ?
C1 C2 C7 C8 . . . . 95.4(2) ?
C3 C2 C7 C8 . . . . -141.80(19) ?
O2 C7 C8 C13 . . . . 169.2(2) ?
C2 C7 C8 C13 . . . . -10.2(3) ?
O2 C7 C8 C9 . . . . -10.3(3) ?
C2 C7 C8 C9 . . . . 170.39(19) ?
C13 C8 C9 C10 . . . . 0.5(3) ?
C7 C8 C9 C10 . . . . 180.0(2) ?
C8 C9 C10 C11 . . . . -0.3(4) ?
C9 C10 C11 C12 . . . . -0.5(4) ?
C10 C11 C12 C13 . . . . 1.0(4) ?
C11 C12 C13 C8 . . . . -0.8(4) ?
C9 C8 C13 C12 . . . . 0.0(3) ?
C7 C8 C13 C12 . . . . -179.4(2) ?
C4 C3 C14 C15 . . . . -63.8(2) ?
C2 C3 C14 C15 . . . . 60.8(3) ?
C4 C3 C14 C19 . . . . 112.4(2) ?
C2 C3 C14 C19 . . . . -123.0(2) ?
C19 C14 C15 C16 . . . . -0.4(3) ?
C3 C14 C15 C16 . . . . 175.84(19) ?
C14 C15 C16 C17 . . . . 0.7(3) ?
C15 C16 C17 C18 . . . . -0.6(4) ?
C16 C17 C18 C19 . . . . 0.3(4) ?
C17 C18 C19 C14 . . . . -0.1(4) ?
C15 C14 C19 C18 . . . . 0.1(3) ?
C3 C14 C19 C18 . . . . -176.2(2) ?
C6 C5 C20 C25 . . . . -30.6(3) ?
C4 C5 C20 C25 . . . . 148.1(2) ?
C6 C5 C20 C21 . . . . 149.3(2) ?
C4 C5 C20 C21 . . . . -32.0(3) ?
C25 C20 C21 C22 . . . . 0.7(4) ?
C5 C20 C21 C22 . . . . -179.2(2) ?
C20 C21 C22 C23 . . . . -0.5(4) ?
C21 C22 C23 C24 . . . . -0.1(4) ?
C22 C23 C24 C25 . . . . 0.4(4) ?
C23 C24 C25 C20 . . . . -0.2(4) ?
C21 C20 C25 C24 . . . . -0.4(4) ?
C5 C20 C25 C24 . . . . 179.6(2) ?

_cod_database_fobs_code 2243370
